data_4326559
loop_
_publ_author_name
'Hiroshi Mizoguchi'
'Yuichi Michiue'
'Arthur W. Sleight'
'M. A. Subramanian'

_publ_section_title
;
 Undulating Layers in a New Rhodate Network: Structure of Bi1.4CuORh5O10
;
_journal_name_full 'Inorganic Chemistry'
_journal_page_first 10397
_journal_page_last 10401
_journal_paper_doi 10.1021/ic201481d
_journal_volume 50
_journal_year 2011
_chemical_formula_moiety 'Bi1.41 Cu1 O11 Rh5'
_chemical_formula_structural 'Bi1.41 Cu1 O11 Rh5'
_chemical_formula_sum 'Bi1.41 Cu O11 Rh5'
_chemical_formula_weight 1048.7
_chemical_name_systematic ' ?'
_space_group_IT_number 12
_symmetry_cell_setting monoclinic
_symmetry_space_group_name_Hall '-C 2y'
_symmetry_space_group_name_H-M 'C 1 2/m 1'
_cell_angle_alpha 90
_cell_angle_beta 95.903(15)
_cell_angle_gamma 90
_cell_formula_units_Z 4
_cell_length_a 17.310(3)
_cell_length_b 3.0775(9)
_cell_length_c 16.009(3)
_cell_measurement_reflns_used 25
_cell_measurement_temperature 295
_cell_measurement_theta_max 33.3
_cell_measurement_theta_min 25.7
_cell_volume 848.3(3)
_computing_publication_material 'Jana2006 (Petricek, Dusek & Palatinus, 2006)'
_computing_structure_refinement 'Jana2006 (Petricek, Dusek & Palatinus, 2006)'
_diffrn_ambient_temperature 295
_diffrn_measured_fraction_theta_full 0.99
_diffrn_measured_fraction_theta_max 0.99
_diffrn_measurement_device 'Rigaku AFC7R'
_diffrn_measurement_device_type 'four-circle diffractometer'
_diffrn_measurement_method \w-2\q
_diffrn_radiation_monochromator graphite
_diffrn_radiation_source 'X-ray tube'
_diffrn_radiation_type 'Mo K\a'
_diffrn_radiation_wavelength 0.71069
_diffrn_reflns_av_R_equivalents 0.0636
_diffrn_reflns_av_sigmaI/netI 0.085
_diffrn_reflns_limit_h_max 30
_diffrn_reflns_limit_h_min -30
_diffrn_reflns_limit_k_max 0
_diffrn_reflns_limit_k_min -5
_diffrn_reflns_limit_l_max 28
_diffrn_reflns_limit_l_min -28
_diffrn_reflns_number 5983
_diffrn_reflns_theta_full 40.01
_diffrn_reflns_theta_max 40.01
_diffrn_reflns_theta_min 2.56
_diffrn_standards_decay_% 2.2
_diffrn_standards_interval_count 150
_diffrn_standards_number 3
_exptl_absorpt_coefficient_mu 41.14
_exptl_absorpt_correction_T_max 0.680
_exptl_absorpt_correction_T_min 0.557
_exptl_absorpt_correction_type analytical
_exptl_absorpt_process_details '(Tompa Analytical)'
_exptl_crystal_colour black
_exptl_crystal_density_diffrn 8.2088
_exptl_crystal_description prism
_exptl_crystal_F_000 1832.8
_exptl_crystal_size_max 0.12
_exptl_crystal_size_mid 0.05
_exptl_crystal_size_min 0.05
_refine_diff_density_max 7.77
_refine_diff_density_min -4.91
_refine_ls_extinction_method none
_refine_ls_goodness_of_fit_gt 2.17
_refine_ls_goodness_of_fit_ref 1.83
_refine_ls_number_constraints 0
_refine_ls_number_parameters 110
_refine_ls_number_reflns 2993
_refine_ls_number_restraints 0
_refine_ls_R_factor_all 0.0986
_refine_ls_R_factor_gt 0.0524
_refine_ls_shift/su_max 0.0098
_refine_ls_shift/su_mean 0.0010
_refine_ls_structure_factor_coef Fsqd
_refine_ls_weighting_details w=1/(\s^2^(I)+0.000004I^2^)
_refine_ls_weighting_scheme sigma
_refine_ls_wR_factor_gt 0.1162
_refine_ls_wR_factor_ref 0.1219
_reflns_number_gt 1973
_reflns_number_total 2993
_reflns_threshold_expression I>2\s(I)
_cod_data_source_file ic201481d_si_001.cif
_cod_data_source_block (I)
_cod_original_formula_sum 'Bi1.41 Cu1 O11 Rh5'
_cod_database_code 4326559
_cod_database_fobs_code 4326559

loop_
_symmetry_equiv_pos_site_id
_symmetry_equiv_pos_as_xyz
1 x,y,z
2 -x,y,-z
3 -x,-y,-z
4 x,-y,z
5 x+1/2,y+1/2,z
6 -x+1/2,y+1/2,-z
7 -x+1/2,-y+1/2,-z
8 x+1/2,-y+1/2,z

loop_
_atom_site_label
_atom_site_type_symbol
_atom_site_fract_x
_atom_site_fract_y
_atom_site_fract_z
_atom_site_adp_type
_atom_site_U_iso_or_equiv
_atom_site_symmetry_multiplicity
_atom_site_occupancy
_atom_site_calc_flag
Bi1 Bi 0.34732(13) 0.139(3) 0.3660(4) Uani 0.0122(8) 8 0.245(12) d
Bi2 Bi 0.34986(10) 0.146(2) 0.1543(3) Uani 0.0121(7) 8 0.256(9) d
Bi3 Bi 0.3481(3) 0 0.3499(11) Uani 0.018(3) 4 0.20(2) d
Bi4 Bi 0.3505(2) 0 0.1714(7) Uani 0.015(2) 4 0.205(18) d
Rh1 Rh 0 0 0 Uani 0.0037(3) 2 1 d
Rh2 Rh 0.19155(5) 0.5 0.43930(6) Uani 0.00522(19) 4 1 d
Rh3 Rh 0.02614(5) 0 0.33642(5) Uani 0.00365(18) 4 1 d
Rh4 Rh 0.02864(5) 0.5 0.16876(6) Uani 0.00431(18) 4 1 d
Rh5 Rh 0.18910(5) 0.5 0.04604(6) Uani 0.00535(19) 4 1 d
Rh6 Rh 0 0.5 0.5 Uani 0.0042(3) 2 1 d
Cu1 Cu 0.19771(10) 0.0821(6) 0.24294(12) Uani 0.0044(5) 8 0.5 d
O1 O -0.0445(5) 0 0.4279(5) Uiso 0.0053(13) 4 1 d
O2 O 0.2092(5) 0 0.3615(6) Uiso 0.0093(16) 4 1 d
O3 O 0.0750(5) 0.5 0.4078(5) Uiso 0.0049(13) 4 1 d
O4 O -0.0360(5) 0 0.1160(5) Uiso 0.0046(13) 4 1 d
O5 O 0.0700(5) 0.5 0.0506(5) Uiso 0.0047(13) 4 1 d
O6 O -0.0290(5) 0.5 0.2726(5) Uiso 0.0044(13) 4 1 d
O7 O 0.3064(5) 0.5 0.0389(6) Uiso 0.0082(15) 4 1 d
O8 O 0.0871(5) 0 0.2318(5) Uiso 0.0057(13) 4 1 d
O9 O 0.3075(5) 0.5 0.4748(5) Uiso 0.0073(15) 4 1 d
O10 O 0.2064(5) 0 0.1285(6) Uiso 0.0095(15) 4 1 d
O11 O 0.2993(7) 0.545(8) 0.2539(8) Uiso 0.019(3) 8 0.5 d

loop_
_atom_site_aniso_label
_atom_site_aniso_type_symbol
_atom_site_aniso_U_11
_atom_site_aniso_U_22
_atom_site_aniso_U_33
_atom_site_aniso_U_12
_atom_site_aniso_U_13
_atom_site_aniso_U_23
Bi1 Bi 0.0052(6) 0.021(2) 0.0101(11) -0.0024(7) 0.0005(4) -0.0050(11)
Bi2 Bi 0.0068(5) 0.0188(16) 0.0104(10) -0.0022(6) 0.0004(4) 0.0029(10)
Bi3 Bi 0.0092(13) 0.029(7) 0.015(3) 0 0.0015(12) 0
Bi4 Bi 0.0113(12) 0.025(6) 0.010(2) 0 -0.0003(10) 0
Rh1 Rh 0.0056(4) 0.0025(4) 0.0031(4) 0 0.0004(3) 0
Rh2 Rh 0.0042(3) 0.0050(3) 0.0062(3) 0 -0.0011(2) 0
Rh3 Rh 0.0044(3) 0.0031(3) 0.0034(3) 0 0.0003(2) 0
Rh4 Rh 0.0059(3) 0.0032(3) 0.0037(3) 0 -0.0002(2) 0
Rh5 Rh 0.0051(3) 0.0044(3) 0.0067(3) 0 0.0016(2) 0
Rh6 Rh 0.0057(4) 0.0030(5) 0.0039(4) 0 0.0008(3) 0
Cu1 Cu 0.0017(6) 0.0059(10) 0.0057(6) -0.0014(5) 0.0004(5) -0.0004(6)

loop_
_atom_type_symbol
_atom_type_scat_dispersion_real
_atom_type_scat_dispersion_imag
_atom_type_scat_source
Bi -4.108 10.257 'International Tables Vol C tables 4.2.6.8 and 6.1.1.1'
Rh -1.118 0.919 'International Tables Vol C tables 4.2.6.8 and 6.1.1.1'
Cu 0.320 1.265 'International Tables Vol C tables 4.2.6.8 and 6.1.1.1'
O 0.011 0.006 'International Tables Vol C tables 4.2.6.8 and 6.1.1.1'

loop_
_geom_angle_atom_site_label_1
_geom_angle_atom_site_label_2
_geom_angle_atom_site_label_3
_geom_angle_site_symmetry_1
_geom_angle_site_symmetry_3
_geom_angle
_geom_angle_publ_flag
O1 Bi1 O1 5_545 5_555 72.87(18) no
O1 Bi1 O2 5_545 . 120.3(3) no
O1 Bi1 O6 5_545 5_545 63.9(2) no
O1 Bi1 O9 5_545 1_545 58.8(3) no
O1 Bi1 O9 5_545 . 108.6(3) no
O1 Bi1 O11 5_545 1_545 84.7(5) no
O1 Bi1 O11 5_545 . 146.7(5) no
O1 Bi1 O11 5_545 4_555 81.1(4) no
O1 Bi1 O11 5_545 4_565 143.1(6) no
O1 Bi1 O2 5_555 . 148.3(4) no
O1 Bi1 O6 5_555 5_545 70.6(3) no
O1 Bi1 O9 5_555 1_545 108.4(3) no
O1 Bi1 O9 5_555 . 74.2(3) no
O1 Bi1 O11 5_555 1_545 144.1(4) no
O1 Bi1 O11 5_555 . 106.7(6) no
O1 Bi1 O11 5_555 4_555 143.2(4) no
O1 Bi1 O11 5_555 4_565 111.7(6) no
O2 Bi1 O6 . 5_545 140.6(4) no
O2 Bi1 O9 . 1_545 65.4(3) no
O2 Bi1 O9 . . 74.3(3) no
O2 Bi1 O11 . 1_545 67.4(4) no
O2 Bi1 O11 . . 78.1(4) no
O2 Bi1 O11 . 4_555 68.0(3) no
O2 Bi1 O11 . 4_565 76.0(4) no
O6 Bi1 O9 5_545 1_545 119.2(3) no
O6 Bi1 O9 5_545 . 144.6(3) no
O6 Bi1 O11 5_545 1_545 74.5(3) no
O6 Bi1 O11 5_545 . 84.2(4) no
O6 Bi1 O11 5_545 4_555 74.7(3) no
O6 Bi1 O11 5_545 4_565 82.6(4) no
O9 Bi1 O9 1_545 . 75.2(2) no
O9 Bi1 O11 1_545 1_545 81.6(5) no
O9 Bi1 O11 1_545 . 142.7(5) no
O9 Bi1 O11 1_545 4_555 78.2(4) no
O9 Bi1 O11 1_545 4_565 139.0(5) no
O9 Bi1 O11 . 1_545 140.8(4) no
O9 Bi1 O11 . . 103.0(6) no
O9 Bi1 O11 . 4_555 140.3(4) no
O9 Bi1 O11 . 4_565 107.7(6) no
O11 Bi1 O11 1_545 . 77.3(7) no
O11 Bi1 O11 1_545 4_555 4.1(6) no
O11 Bi1 O11 1_545 4_565 71.0(8) no
O11 Bi1 O11 . 4_555 81.3(7) no
O11 Bi1 O11 . 4_565 6.3(9) no
O11 Bi1 O11 4_555 4_565 75.1(8) no
O4 Bi2 O4 5_545 5_555 70.18(17) no
O4 Bi2 O6 5_545 5_545 62.7(2) no
O4 Bi2 O7 5_545 1_545 60.8(2) no
O4 Bi2 O7 5_545 . 109.9(3) no
O4 Bi2 O10 5_545 . 121.6(3) no
O4 Bi2 O11 5_545 1_545 85.6(5) no
O4 Bi2 O11 5_545 . 147.2(5) no
O4 Bi2 O11 5_545 4_555 82.1(4) no
O4 Bi2 O11 5_545 4_565 143.7(5) no
O4 Bi2 O6 5_555 5_545 69.8(2) no
O4 Bi2 O7 5_555 1_545 109.4(3) no
O4 Bi2 O7 5_555 . 77.3(3) no
O4 Bi2 O10 5_555 . 150.1(3) no
O4 Bi2 O11 5_555 1_545 143.7(4) no
O4 Bi2 O11 5_555 . 108.8(6) no
O4 Bi2 O11 5_555 4_555 142.5(3) no
O4 Bi2 O11 5_555 4_565 113.8(6) no
O6 Bi2 O7 5_545 1_545 119.0(3) no
O6 Bi2 O7 5_545 . 146.8(3) no
O6 Bi2 O10 5_545 . 139.8(3) no
O6 Bi2 O11 5_545 1_545 75.1(3) no
O6 Bi2 O11 5_545 . 85.7(4) no
O6 Bi2 O11 5_545 4_555 75.3(3) no
O6 Bi2 O11 5_545 4_565 84.1(4) no
O7 Bi2 O7 1_545 . 75.6(2) no
O7 Bi2 O10 1_545 . 64.3(3) no
O7 Bi2 O11 1_545 1_545 79.4(5) no
O7 Bi2 O11 1_545 . 139.8(5) no
O7 Bi2 O11 1_545 4_555 76.1(4) no
O7 Bi2 O11 1_545 4_565 136.0(5) no
O7 Bi2 O10 . . 72.9(3) no
O7 Bi2 O11 . 1_545 138.0(3) no
O7 Bi2 O11 . . 101.4(5) no
O7 Bi2 O11 . 4_555 137.6(3) no
O7 Bi2 O11 . 4_565 106.0(6) no
O10 Bi2 O11 . 1_545 66.0(3) no
O10 Bi2 O11 . . 76.4(4) no
O10 Bi2 O11 . 4_555 66.7(3) no
O10 Bi2 O11 . 4_565 74.1(4) no
O11 Bi2 O11 1_545 . 77.2(7) no
O11 Bi2 O11 1_545 4_555 4.0(6) no
O11 Bi2 O11 1_545 4_565 70.9(8) no
O11 Bi2 O11 . 4_555 81.2(7) no
O11 Bi2 O11 . 4_565 6.3(9) no
O11 Bi2 O11 4_555 4_565 74.9(8) no
O1 Bi3 O1 5_545 5_555 71.7(3) no
O1 Bi3 O2 5_545 . 128.4(5) no
O1 Bi3 O6 5_545 5_545 69.4(3) no
O1 Bi3 O9 5_545 1_545 62.3(4) no
O1 Bi3 O9 5_545 . 102.0(6) no
O1 Bi3 O11 5_545 1_545 99.4(5) no
O1 Bi3 O11 5_545 . 155.5(5) no
O1 Bi3 O11 5_545 4_555 94.6(5) no
O1 Bi3 O11 5_545 4_565 156.0(7) no
O1 Bi3 O2 5_555 . 128.4(5) no
O1 Bi3 O6 5_555 5_545 69.4(3) no
O1 Bi3 O9 5_555 1_545 102.0(6) no
O1 Bi3 O9 5_555 . 62.3(4) no
O1 Bi3 O11 5_555 1_545 156.0(7) no
O1 Bi3 O11 5_555 . 94.6(5) no
O1 Bi3 O11 5_555 4_555 155.5(5) no
O1 Bi3 O11 5_555 4_565 99.4(5) no
O2 Bi3 O6 . 5_545 155.7(8) no
O2 Bi3 O9 . 1_545 66.7(4) no
O2 Bi3 O9 . . 66.7(4) no
O2 Bi3 O11 . 1_545 74.9(4) no
O2 Bi3 O11 . . 76.1(4) no
O2 Bi3 O11 . 4_555 76.1(4) no
O2 Bi3 O11 . 4_565 74.9(4) no
O6 Bi3 O9 5_545 1_545 130.9(3) no
O6 Bi3 O9 5_545 . 130.9(3) no
O6 Bi3 O11 5_545 1_545 86.6(6) no
O6 Bi3 O11 5_545 . 86.9(6) no
O6 Bi3 O11 5_545 4_555 86.9(6) no
O6 Bi3 O11 5_545 4_565 86.6(6) no
O9 Bi3 O9 1_545 . 70.3(4) no
O9 Bi3 O11 1_545 1_545 92.6(5) no
O9 Bi3 O11 1_545 . 142.0(4) no
O9 Bi3 O11 1_545 4_555 88.5(5) no
O9 Bi3 O11 1_545 4_565 141.5(5) no
O9 Bi3 O11 . 1_545 141.5(5) no
O9 Bi3 O11 . . 88.5(5) no
O9 Bi3 O11 . 4_555 142.0(4) no
O9 Bi3 O11 . 4_565 92.6(5) no
O11 Bi3 O11 1_545 . 84.9(9) no
O11 Bi3 O11 1_545 4_555 5.2(7) no
O11 Bi3 O11 1_545 4_565 79.8(9) no
O11 Bi3 O11 . 4_555 90.1(9) no
O11 Bi3 O11 . 4_565 5.2(7) no
O11 Bi3 O11 4_555 4_565 84.9(9) no
O4 Bi4 O4 5_545 5_555 69.1(2) no
O4 Bi4 O6 5_545 5_545 68.3(2) no
O4 Bi4 O7 5_545 1_545 64.6(3) no
O4 Bi4 O7 5_545 . 103.0(4) no
O4 Bi4 O10 5_545 . 129.8(4) no
O4 Bi4 O11 5_545 1_545 100.8(6) no
O4 Bi4 O11 5_545 . 155.6(4) no
O4 Bi4 O11 5_545 4_555 96.1(5) no
O4 Bi4 O11 5_545 4_565 156.5(5) no
O4 Bi4 O6 5_555 5_545 68.3(2) no
O4 Bi4 O7 5_555 1_545 103.0(4) no
O4 Bi4 O7 5_555 . 64.6(3) no
O4 Bi4 O10 5_555 . 129.8(4) no
O4 Bi4 O11 5_555 1_545 156.5(5) no
O4 Bi4 O11 5_555 . 96.1(5) no
O4 Bi4 O11 5_555 4_555 155.6(4) no
O4 Bi4 O11 5_555 4_565 100.8(6) no
O6 Bi4 O7 5_545 1_545 131.7(3) no
O6 Bi4 O7 5_545 . 131.7(3) no
O6 Bi4 O10 5_545 . 155.7(6) no
O6 Bi4 O11 5_545 1_545 88.4(5) no
O6 Bi4 O11 5_545 . 88.5(4) no
O6 Bi4 O11 5_545 4_555 88.5(4) no
O6 Bi4 O11 5_545 4_565 88.4(5) no
O7 Bi4 O7 1_545 . 70.5(3) no
O7 Bi4 O10 1_545 . 65.7(3) no
O7 Bi4 O11 1_545 1_545 90.6(5) no
O7 Bi4 O11 1_545 . 139.5(4) no
O7 Bi4 O11 1_545 4_555 86.7(5) no
O7 Bi4 O11 1_545 4_565 138.8(4) no
O7 Bi4 O10 . . 65.7(3) no
O7 Bi4 O11 . 1_545 138.8(4) no
O7 Bi4 O11 . . 86.7(5) no
O7 Bi4 O11 . 4_555 139.5(4) no
O7 Bi4 O11 . 4_565 90.6(5) no
O10 Bi4 O11 . 1_545 73.2(4) no
O10 Bi4 O11 . . 74.6(4) no
O10 Bi4 O11 . 4_555 74.6(4) no
O10 Bi4 O11 . 4_565 73.2(4) no
O11 Bi4 O11 1_545 . 85.3(8) no
O11 Bi4 O11 1_545 4_555 5.2(8) no
O11 Bi4 O11 1_545 4_565 80.1(9) no
O11 Bi4 O11 . 4_555 90.4(8) no
O11 Bi4 O11 . 4_565 5.2(8) no
O11 Bi4 O11 4_555 4_565 85.3(8) no
O4 Rh1 O4 . 2_555 180 no
O4 Rh1 O5 . 1_545 82.2(3) no
O4 Rh1 O5 . . 82.2(3) no
O4 Rh1 O5 . 2_545 97.8(3) no
O4 Rh1 O5 . 2_555 97.8(3) no
O4 Rh1 O7 . 5_445 55.9(3) no
O4 Rh1 O7 . 6_545 124.1(3) no
O4 Rh1 O5 2_555 1_545 97.8(3) no
O4 Rh1 O5 2_555 . 97.8(3) no
O4 Rh1 O5 2_555 2_545 82.2(3) no
O4 Rh1 O5 2_555 2_555 82.2(3) no
O4 Rh1 O7 2_555 5_445 124.1(3) no
O4 Rh1 O7 2_555 6_545 55.9(3) no
O5 Rh1 O5 1_545 . 96.0(2) no
O5 Rh1 O5 1_545 2_545 84.0(2) no
O5 Rh1 O5 1_545 2_555 180 no
O5 Rh1 O7 1_545 5_445 117.8(2) no
O5 Rh1 O7 1_545 6_545 62.2(2) no
O5 Rh1 O5 . 2_545 180 no
O5 Rh1 O5 . 2_555 84.0(2) no
O5 Rh1 O7 . 5_445 117.8(2) no
O5 Rh1 O7 . 6_545 62.2(2) no
O5 Rh1 O5 2_545 2_555 96.0(2) no
O5 Rh1 O7 2_545 5_445 62.2(2) no
O5 Rh1 O7 2_545 6_545 117.8(2) no
O5 Rh1 O7 2_555 5_445 62.2(2) no
O5 Rh1 O7 2_555 6_545 117.8(2) no
O7 Rh1 O7 5_445 6_545 180 no
O2 Rh2 O2 . 1_565 99.1(3) no
O2 Rh2 O2 . 6_556 118.4(2) no
O2 Rh2 O3 . . 93.2(3) no
O2 Rh2 O9 . . 88.0(3) no
O2 Rh2 O9 . 6_546 81.5(3) no
O2 Rh2 O9 . 6_556 170.7(3) no
O2 Rh2 O2 1_565 6_556 118.4(2) no
O2 Rh2 O3 1_565 . 93.2(3) no
O2 Rh2 O9 1_565 . 88.0(3) no
O2 Rh2 O9 1_565 6_546 170.7(3) no
O2 Rh2 O9 1_565 6_556 81.5(3) no
O2 Rh2 O3 6_556 . 128.0(3) no
O2 Rh2 O9 6_556 . 50.1(3) no
O2 Rh2 O9 6_556 6_546 54.3(2) no
O2 Rh2 O9 6_556 6_556 54.3(2) no
O3 Rh2 O9 . . 178.1(3) no
O3 Rh2 O9 . 6_546 96.0(3) no
O3 Rh2 O9 . 6_556 96.0(3) no
O9 Rh2 O9 . 6_546 82.7(3) no
O9 Rh2 O9 . 6_556 82.7(3) no
O9 Rh2 O9 6_546 6_556 96.5(3) no
O1 Rh3 O2 . . 126.0(3) no
O1 Rh3 O3 . 1_545 80.8(3) no
O1 Rh3 O3 . . 80.8(3) no
O1 Rh3 O6 . 1_545 94.4(3) no
O1 Rh3 O6 . . 94.4(3) no
O1 Rh3 O8 . . 173.1(3) no
O2 Rh3 O3 . 1_545 65.0(2) no
O2 Rh3 O3 . . 65.0(2) no
O2 Rh3 O6 . 1_545 118.6(2) no
O2 Rh3 O6 . . 118.6(2) no
O2 Rh3 O8 . . 60.9(3) no
O3 Rh3 O3 1_545 . 97.5(2) no
O3 Rh3 O6 1_545 1_545 81.8(2) no
O3 Rh3 O6 1_545 . 175.2(3) no
O3 Rh3 O8 1_545 . 103.6(3) no
O3 Rh3 O6 . 1_545 175.2(3) no
O3 Rh3 O6 . . 81.8(2) no
O3 Rh3 O8 . . 103.6(3) no
O6 Rh3 O6 1_545 . 98.5(2) no
O6 Rh3 O8 1_545 . 81.1(3) no
O6 Rh3 O8 . . 81.1(3) no
O4 Rh4 O4 . 1_565 98.3(2) no
O4 Rh4 O5 . . 81.3(3) no
O4 Rh4 O6 . . 92.5(3) no
O4 Rh4 O8 . . 81.9(2) no
O4 Rh4 O8 . 1_565 174.3(3) no
O4 Rh4 O5 1_565 . 81.3(3) no
O4 Rh4 O6 1_565 . 92.5(3) no
O4 Rh4 O8 1_565 . 174.3(3) no
O4 Rh4 O8 1_565 1_565 81.9(2) no
O5 Rh4 O6 . . 170.6(3) no
O5 Rh4 O8 . . 104.3(3) no
O5 Rh4 O8 . 1_565 104.3(3) no
O6 Rh4 O8 . . 81.7(3) no
O6 Rh4 O8 . 1_565 81.7(3) no
O8 Rh4 O8 . 1_565 97.3(2) no
O5 Rh5 O7 . . 178.8(3) no
O5 Rh5 O7 . 6_545 97.4(3) no
O5 Rh5 O7 . 6_555 97.4(3) no
O5 Rh5 O10 . . 93.3(3) no
O5 Rh5 O10 . 1_565 93.3(3) no
O5 Rh5 O10 . 6_555 129.0(3) no
O7 Rh5 O7 . 6_545 81.9(3) no
O7 Rh5 O7 . 6_555 81.9(3) no
O7 Rh5 O10 . . 87.5(3) no
O7 Rh5 O10 . 1_565 87.5(3) no
O7 Rh5 O10 . 6_555 49.8(3) no
O7 Rh5 O7 6_545 6_555 96.6(3) no
O7 Rh5 O10 6_545 . 81.4(3) no
O7 Rh5 O10 6_545 1_565 169.3(4) no
O7 Rh5 O10 6_545 6_555 54.0(2) no
O7 Rh5 O10 6_555 . 169.3(4) no
O7 Rh5 O10 6_555 1_565 81.4(3) no
O7 Rh5 O10 6_555 6_555 54.0(2) no
O10 Rh5 O10 . 1_565 98.6(3) no
O10 Rh5 O10 . 6_555 117.9(3) no
O10 Rh5 O10 1_565 6_555 117.9(3) no
O1 Rh6 O1 . 1_565 98.8(2) no
O1 Rh6 O1 . 2_556 81.2(2) no
O1 Rh6 O1 . 2_566 180 no
O1 Rh6 O3 . . 79.8(3) no
O1 Rh6 O3 . 2_556 100.2(3) no
O1 Rh6 O1 1_565 2_556 180 no
O1 Rh6 O1 1_565 2_566 81.2(2) no
O1 Rh6 O3 1_565 . 79.8(3) no
O1 Rh6 O3 1_565 2_556 100.2(3) no
O1 Rh6 O1 2_556 2_566 98.8(2) no
O1 Rh6 O3 2_556 . 100.2(3) no
O1 Rh6 O3 2_556 2_556 79.8(3) no
O1 Rh6 O3 2_566 . 100.2(3) no
O1 Rh6 O3 2_566 2_556 79.8(3) no
O3 Rh6 O3 . 2_556 180 no
O2 Cu1 O2 . 1_565 63.88(14) no
O2 Cu1 O8 . . 94.4(4) no
O2 Cu1 O8 . 1_565 99.4(2) no
O2 Cu1 O10 . . 161.3(3) no
O2 Cu1 O10 . 1_565 130.19(16) no
O2 Cu1 O11 . 1_545 80.5(4) no
O2 Cu1 O11 . . 90.3(4) no
O2 Cu1 O11 . 4_555 80.4(3) no
O2 Cu1 O11 . 4_565 89.3(4) no
O2 Cu1 O8 1_565 . 99.3(2) no
O2 Cu1 O8 1_565 1_565 48.72(19) no
O2 Cu1 O10 1_565 . 130.80(17) no
O2 Cu1 O10 1_565 1_565 66.69(19) no
O2 Cu1 O11 1_565 1_545 122.0(4) no
O2 Cu1 O11 1_565 . 55.3(5) no
O2 Cu1 O11 1_565 4_555 125.3(4) no
O2 Cu1 O11 1_565 4_565 59.8(6) no
O8 Cu1 O8 . 1_565 63.56(13) no
O8 Cu1 O10 . . 94.0(4) no
O8 Cu1 O10 . 1_565 99.1(2) no
O8 Cu1 O11 . 1_545 129.1(5) no
O8 Cu1 O11 . . 148.4(6) no
O8 Cu1 O11 . 4_555 124.6(4) no
O8 Cu1 O11 . 4_565 154.3(6) no
O8 Cu1 O10 1_565 . 99.3(2) no
O8 Cu1 O10 1_565 1_565 48.3(2) no
O8 Cu1 O11 1_565 1_545 167.4(5) no
O8 Cu1 O11 1_565 . 84.8(6) no
O8 Cu1 O11 1_565 4_555 171.8(5) no
O8 Cu1 O11 1_565 4_565 90.8(6) no
O10 Cu1 O10 . 1_565 64.50(15) no
O10 Cu1 O11 . 1_545 81.2(4) no
O10 Cu1 O11 . . 91.2(4) no
O10 Cu1 O11 . 4_555 81.0(3) no
O10 Cu1 O11 . 4_565 90.3(4) no
O10 Cu1 O11 1_565 1_545 122.7(5) no
O10 Cu1 O11 1_565 . 55.7(5) no
O10 Cu1 O11 1_565 4_555 126.1(4) no
O10 Cu1 O11 1_565 4_565 60.2(5) no
O11 Cu1 O11 1_545 . 82.5(7) no
O11 Cu1 O11 1_545 4_555 4.5(7) no
O11 Cu1 O11 1_545 4_565 76.6(8) no
O11 Cu1 O11 . 4_555 87.0(7) no
O11 Cu1 O11 . 4_565 5.9(8) no
O11 Cu1 O11 4_555 4_565 81.1(8) no

loop_
_geom_bond_atom_site_label_1
_geom_bond_atom_site_label_2
_geom_bond_site_symmetry_2
_geom_bond_distance
_geom_bond_publ_flag
Bi1 O1 5_545 2.823(9) no
Bi1 O1 5_555 2.312(9) no
Bi1 O2 . 2.422(10) no
Bi1 O6 5_545 2.768(9) no
Bi1 O9 1_545 2.760(10) no
Bi1 O9 . 2.235(10) no
Bi1 O11 1_545 2.63(2) no
Bi1 O11 . 2.273(19) no
Bi1 O11 4_555 2.83(2) no
Bi1 O11 4_565 2.133(17) no
Bi2 O4 5_545 2.911(8) no
Bi2 O4 5_555 2.391(8) no
Bi2 O6 5_545 2.714(8) no
Bi2 O7 1_545 2.764(8) no
Bi2 O7 . 2.208(9) no
Bi2 O10 . 2.516(9) no
Bi2 O11 1_545 2.65(2) no
Bi2 O11 . 2.260(18) no
Bi2 O11 4_555 2.85(2) no
Bi2 O11 4_565 2.122(17) no
Bi3 O1 5_545 2.628(10) no
Bi3 O1 5_555 2.628(10) no
Bi3 O2 . 2.431(11) no
Bi3 O6 5_545 2.568(14) no
Bi3 O9 1_545 2.674(15) no
Bi3 O9 . 2.674(15) no
Bi3 O11 1_545 2.18(2) no
Bi3 O11 . 2.37(2) no
Bi3 O11 4_555 2.37(2) no
Bi3 O11 4_565 2.18(2) no
Bi4 O4 5_545 2.715(9) no
Bi4 O4 5_555 2.715(9) no
Bi4 O6 5_545 2.505(10) no
Bi4 O7 1_545 2.667(11) no
Bi4 O7 . 2.667(11) no
Bi4 O10 . 2.520(10) no
Bi4 O11 1_545 2.18(2) no
Bi4 O11 . 2.36(2) no
Bi4 O11 4_555 2.36(2) no
Bi4 O11 4_565 2.18(2) no
Rh1 O4 . 2.018(8) no
Rh1 O4 2_555 2.018(8) no
Rh1 O5 1_545 2.071(5) no
Rh1 O5 . 2.071(5) no
Rh1 O5 2_545 2.071(5) no
Rh1 O5 2_555 2.071(5) no
Rh1 O7 5_445 3.470(9) no
Rh1 O7 6_545 3.470(9) no
Rh2 O2 . 2.023(6) no
Rh2 O2 1_565 2.023(6) no
Rh2 O2 6_556 3.464(9) no
Rh2 O3 . 2.028(8) no
Rh2 O9 . 2.030(9) no
Rh2 O9 6_546 2.062(6) no
Rh2 O9 6_556 2.062(6) no
Rh3 O1 . 2.002(9) no
Rh3 O2 . 3.153(9) no
Rh3 O3 1_545 2.047(5) no
Rh3 O3 . 2.047(5) no
Rh3 O6 1_545 2.031(5) no
Rh3 O6 . 2.031(5) no
Rh3 O8 . 2.070(9) no
Rh4 O4 . 2.035(5) no
Rh4 O4 1_565 2.035(5) no
Rh4 O5 . 2.091(8) no
Rh4 O6 . 2.025(9) no
Rh4 O8 . 2.049(5) no
Rh4 O8 1_565 2.049(5) no
Rh5 O5 . 2.070(8) no
Rh5 O7 . 2.046(9) no
Rh5 O7 6_545 2.061(6) no
Rh5 O7 6_555 2.061(6) no
Rh5 O10 . 2.030(6) no
Rh5 O10 1_565 2.030(6) no
Rh5 O10 6_555 3.482(10) no
Rh6 O1 . 2.027(5) no
Rh6 O1 1_565 2.027(5) no
Rh6 O1 2_556 2.027(5) no
Rh6 O1 2_566 2.027(5) no
Rh6 O3 . 2.064(9) no
Rh6 O3 2_556 2.064(9) no
Cu1 O2 . 1.904(9) no
Cu1 O2 1_565 3.397(6) no
Cu1 O8 . 1.922(8) no
Cu1 O8 1_565 3.407(5) no
Cu1 O10 . 1.870(10) no
Cu1 O10 1_565 3.378(6) no
Cu1 O11 1_545 2.41(2) no
Cu1 O11 . 2.257(19) no
Cu1 O11 4_555 2.61(2) no
Cu1 O11 4_565 2.092(18) no
